data_9007869
loop_
_publ_author_name
'Fun, H. K.'
'Bin Shawkataly, O.'
'Teohs, S. G.'

_publ_section_title
;The structure of 1,1,1,2,2,2,3,3-octacarbonyl-u-(1-3-n-cyclododeca-1,6,9-
 trien-1-yl-3-ylidene)-2,3-u-hydrido-3-[(As,As,As',As'-tetraphenyl)methylenebis
 (arsine)-As]-triangula-triruthenium(0)(3 Ru-Ru)
;
_journal_name_full 'Acta Crystallographica, Section C'
_journal_page_first 2329
_journal_page_last 2331
_journal_paper_doi 10.1107/S0108270190004565
_journal_volume 46
_journal_year 1990
_chemical_formula_structural Ru3(C12H15)(H)(C25H22As2)(CO)8
_chemical_formula_sum 'C45 As2 O8 Ru3'
_space_group_IT_number 29
_symmetry_space_group_name_Hall 'P 2c -2ac'
_symmetry_space_group_name_H-M 'P c a 21'
_cell_angle_alpha 90
_cell_angle_beta 90
_cell_angle_gamma 90
_cell_formula_units_Z 4
_cell_length_a 30.385
_cell_length_b 10.047
_cell_length_c 14.402
_cell_volume 4396.615
_database_code_amcsd 0010232
_exptl_crystal_density_diffrn 1.694
_cod_original_formula_sum 'Ru3 As2 C45 O8'
_cod_database_code 9007869

loop_
_symmetry_equiv_pos_as_xyz
x,y,z
1/2+x,-y,z
1/2-x,y,1/2+z
-x,-y,1/2+z

loop_
_atom_site_label
_atom_site_fract_x
_atom_site_fract_y
_atom_site_fract_z
_atom_site_U_iso_or_equiv
_atom_site_attached_hydrogens
Ru1 -0.05569 -0.14307 0.00000 0.04597 0
Ru2 -0.03418 -0.29458 0.15461 0.04255 0
Ru3 -0.12167 -0.16392 0.13269 0.03964 0
As1 -0.17646 -0.27145 0.23019 0.04243 0
As2 -0.11647 -0.39189 0.39758 0.05927 0
C91 -0.16520 -0.26990 0.36170 0.05307 2
C12 -0.24240 -0.07960 0.28190 0.06257 1
C13 -0.28220 -0.01160 0.27390 0.07738 1
C14 -0.31350 -0.05330 0.20930 0.08790 1
C15 -0.30500 -0.16290 0.15270 0.10905 1
C16 -0.26510 -0.23090 0.16070 0.09448 1
C11 -0.23380 -0.18920 0.22530 0.04927 0
C22 -0.15660 -0.53930 0.17030 0.05649 1
C23 -0.16250 -0.67690 0.16790 0.07396 1
C24 -0.19900 -0.73420 0.21090 0.07422 1
C25 -0.22960 -0.65380 0.25630 0.07485 1
C26 -0.22370 -0.51620 0.25870 0.07130 1
C21 -0.18720 -0.45890 0.21570 0.04572 0
C32 -0.09390 -0.38840 0.59070 0.09284 1
C33 -0.07670 -0.33300 0.67170 0.09815 1
C34 -0.06550 -0.19840 0.67420 0.10702 1
C35 -0.07150 -0.11920 0.59570 0.10271 1
C36 -0.08870 -0.17460 0.51460 0.07536 1
C31 -0.09990 -0.30920 0.51210 0.06143 0
C42 -0.13560 -0.66670 0.42420 0.08815 1
C43 -0.15850 -0.77670 0.45830 0.11589 1
C44 -0.19610 -0.75820 0.51250 0.11462 1
C45 -0.21070 -0.62980 0.53270 0.10816 1
C46 -0.18770 -0.51990 0.49870 0.08650 1
C41 -0.15020 -0.53830 0.44440 0.06713 0
C1R1 -0.04370 0.00330 0.08390 0.05991 0
C2R1 -0.08130 -0.03980 -0.09490 0.06738 0
C3R1 -0.00040 -0.15050 -0.06180 0.09271 0
C1R2 -0.02440 -0.18650 0.26410 0.05712 0
C2R2 -0.03450 -0.45820 0.21380 0.05661 0
C3R2 0.02780 -0.29060 0.13290 0.05661 0
C1R3 -0.10970 -0.04230 0.23240 0.05332 0
C2R3 -0.16140 -0.04110 0.08460 0.05522 0
O1R1 -0.03550 0.09150 0.12460 0.09233 0
O2R1 -0.09680 0.02240 -0.15390 0.09803 0
O3R1 0.03370 -0.15600 -0.09430 0.12070 0
O1R2 -0.01720 -0.12530 0.32870 0.08929 0
O2R2 -0.03470 -0.56760 0.24350 0.08625 0
O3R2 0.06430 -0.28460 0.12110 0.09246 0
O1R3 -0.10470 0.03290 0.29070 0.08004 0
O2R3 -0.18640 0.03260 0.05210 0.08460 0
C1 -0.04790 -0.36360 0.01830 0.03863 0
C2 -0.08590 -0.34190 -0.02870 0.04737 1
C3 -0.12090 -0.25710 0.00580 0.04711 0
C4 -0.15760 -0.24340 -0.06890 0.05991 2
C5 -0.19190 -0.35480 -0.06180 0.06966 2
C6 -0.17510 -0.49180 -0.08200 0.11411 1
C7 -0.15740 -0.54240 -0.14350 0.13083 1
C8 -0.13490 -0.67140 -0.15470 0.10043 2
C9 -0.08550 -0.65600 -0.12110 0.13780 1
C10 -0.07100 -0.64960 -0.05020 0.11563 1
C101 -0.02460 -0.60690 -0.01400 0.06599 2
C102 -0.01430 -0.45470 -0.03250 0.05763 2

loop_
_cod_related_entry_id
_cod_related_entry_database
_cod_related_entry_code
1 AMCSD 0010232
